data_4305540
loop_
_publ_author_name
'Ning Wang'
'Mei Wang'
'Tianbiao Liu'
'Ping Li'
'Tingting Zhang'
'Marcetta Y. Darensbourg'
'Licheng Sun'

_publ_section_title
;
CO-Migration in the Ligand Substitution Process of the Chelating
Diphosphite Diiron Complex (\m-pdt)[Fe(CO)3][Fe(CO){(EtO)2PN(Me)P(OEt)2}]
;
_journal_name_full 'Inorganic Chemistry'
_journal_page_first 6948
_journal_page_last 6955
_journal_paper_doi 10.1021/ic800525n
_journal_volume 47
_journal_year 2008
_chemical_formula_moiety 'C16 H29 Fe2 N O8 P2 S2'
_chemical_formula_sum 'C16 H29 Fe2 N O8 P2 S2'
_chemical_formula_weight 601.16
_chemical_name_systematic
; 
 ? 
;
_space_group_IT_number 14
_symmetry_cell_setting monoclinic
_symmetry_space_group_name_Hall '-P 2ybc'
_symmetry_space_group_name_H-M 'P 1 21/c 1'
_atom_sites_solution_hydrogens geom
_atom_sites_solution_primary direct
_atom_sites_solution_secondary difmap
_audit_creation_method SHELXL-97
_cell_angle_alpha 90.00
_cell_angle_beta 99.135(2)
_cell_angle_gamma 90.00
_cell_formula_units_Z 4
_cell_length_a 16.4802(19)
_cell_length_b 10.0459(11)
_cell_length_c 16.4328(18)
_cell_measurement_reflns_used 3198
_cell_measurement_temperature 273(2)
_cell_measurement_theta_max 21.99
_cell_measurement_theta_min 2.38
_cell_volume 2686.1(5)
_computing_cell_refinement 'Bruker SMART'
_computing_data_collection 'Bruker SMART'
_computing_data_reduction 'Bruker SAINT'
_computing_molecular_graphics 'Bruker SHELXTL'
_computing_publication_material 'Bruker SHELXTL'
_computing_structure_refinement 'SHELXL-97 (Sheldrick, 1997)'
_computing_structure_solution 'SHELXS-97 (Sheldrick, 1990)'
_diffrn_ambient_temperature 273(2)
_diffrn_measured_fraction_theta_full 0.994
_diffrn_measured_fraction_theta_max 0.994
_diffrn_measurement_device_type 'CCD area detector'
_diffrn_measurement_method 'phi and omega scans'
_diffrn_radiation_monochromator graphite
_diffrn_radiation_source 'fine-focus sealed tube'
_diffrn_radiation_type MoK\a
_diffrn_radiation_wavelength 0.71073
_diffrn_reflns_av_R_equivalents 0.0320
_diffrn_reflns_av_sigmaI/netI 0.0381
_diffrn_reflns_limit_h_max 19
_diffrn_reflns_limit_h_min -20
_diffrn_reflns_limit_k_max 11
_diffrn_reflns_limit_k_min -12
_diffrn_reflns_limit_l_max 20
_diffrn_reflns_limit_l_min -16
_diffrn_reflns_number 14680
_diffrn_reflns_theta_full 26.08
_diffrn_reflns_theta_max 26.08
_diffrn_reflns_theta_min 2.38
_exptl_absorpt_coefficient_mu 1.392
_exptl_absorpt_correction_T_max 0.9464
_exptl_absorpt_correction_T_min 0.5795
_exptl_absorpt_correction_type multi-scan
_exptl_absorpt_process_details SADABS
_exptl_crystal_colour red
_exptl_crystal_density_diffrn 1.487
_exptl_crystal_density_meas ?
_exptl_crystal_density_method 'not measured'
_exptl_crystal_description plate
_exptl_crystal_F_000 1240
_exptl_crystal_size_max 0.44
_exptl_crystal_size_mid 0.30
_exptl_crystal_size_min 0.04
_refine_diff_density_max 0.471
_refine_diff_density_min -0.477
_refine_diff_density_rms 0.069
_refine_ls_extinction_method none
_refine_ls_goodness_of_fit_ref 1.015
_refine_ls_hydrogen_treatment constr
_refine_ls_matrix_type full
_refine_ls_number_parameters 280
_refine_ls_number_reflns 5306
_refine_ls_number_restraints 12
_refine_ls_restrained_S_all 1.034
_refine_ls_R_factor_all 0.0759
_refine_ls_R_factor_gt 0.0488
_refine_ls_shift/su_max 0.001
_refine_ls_shift/su_mean 0.000
_refine_ls_structure_factor_coef Fsqd
_refine_ls_weighting_details 'calc w=1/[\s^2^(Fo^2^)+(0.0760P)^2^+0.1334P] where P=(Fo^2^+2Fc^2^)/3'
_refine_ls_weighting_scheme calc
_refine_ls_wR_factor_gt 0.1223
_refine_ls_wR_factor_ref 0.1389
_reflns_number_gt 3580
_reflns_number_total 5306
_reflns_threshold_expression >2sigma(I)
_cod_data_source_file ic800525n-file012_3.cif
_cod_data_source_block compound_4
_cod_depositor_comments
;
The following automatic conversions were performed:
'_symmetry_cell_setting' value 'Monoclinic' changed to 'monoclinic'
according to '/home/saulius/struct/CIF-dictionaries/cif_core.dic'
dictionary named 'cif_core.dic' version 2.4.1 from 2010-06-29.

Automatic conversion script
Id: cif_fix_enum 1527 2010-12-29 10:47:43Z saulius 

The following automatic conversions were performed:

'_exptl_crystal_density_meas' value 'none' was changed to '?' - the
value is perceived as not measured.

Automatic conversion script
Id: cif_fix_values 3008 2015-01-20 13:52:24Z robertas 
;
_cod_original_sg_symbol_H-M 'P 1 21/c 1 '
_cod_database_code 4305540

loop_
_symmetry_equiv_pos_as_xyz
'x, y, z'
'-x, y+1/2, -z+1/2'
'-x, -y, -z'
'x, -y-1/2, z-1/2'

loop_
_atom_site_label
_atom_site_type_symbol
_atom_site_fract_x
_atom_site_fract_y
_atom_site_fract_z
_atom_site_U_iso_or_equiv
_atom_site_adp_type
_atom_site_occupancy
_atom_site_symmetry_multiplicity
_atom_site_calc_flag
_atom_site_refinement_flags
_atom_site_disorder_assembly
_atom_site_disorder_group
Fe1 Fe 0.64381(3) 0.78954(5) 0.08428(3) 0.05570(19) Uani 1 1 d . . .
Fe2 Fe 0.75747(4) 0.95178(6) 0.11754(3) 0.0629(2) Uani 1 1 d . . .
S1 S 0.63393(7) 1.00559(11) 0.04381(6) 0.0706(3) Uani 1 1 d . . .
S2 S 0.68278(7) 0.87438(10) 0.21124(6) 0.0629(3) Uani 1 1 d . . .
P1 P 0.72062(7) 0.61922(10) 0.12397(6) 0.0582(3) Uani 1 1 d . . .
P2 P 0.85015(7) 0.81103(11) 0.16970(7) 0.0682(3) Uani 1 1 d . . .
N1 N 0.8134(2) 0.6568(3) 0.1763(2) 0.0681(9) Uani 1 1 d . . .
O1 O 0.4838(2) 0.6809(4) 0.1011(3) 0.1176(13) Uani 1 1 d . . .
O2 O 0.6412(3) 0.7248(4) -0.0880(2) 0.1245(15) Uani 1 1 d . . .
O3 O 0.8185(3) 0.9412(5) -0.0388(3) 0.1330(16) Uani 1 1 d . . .
O4 O 0.8348(3) 1.1952(4) 0.1872(3) 0.160(2) Uani 1 1 d . . .
O5 O 0.68905(19) 0.5072(3) 0.18089(18) 0.0760(8) Uani 1 1 d . . .
O6 O 0.7460(2) 0.5240(3) 0.05464(19) 0.0803(9) Uani 1 1 d . . .
O7 O 0.9037(2) 0.8342(3) 0.2589(2) 0.0949(11) Uani 1 1 d . . .
O8 O 0.92416(19) 0.7813(3) 0.1198(2) 0.0917(10) Uani 1 1 d . . .
C1 C 0.5466(3) 0.7245(5) 0.0938(3) 0.0745(12) Uani 1 1 d . . .
C2 C 0.6429(3) 0.7488(5) -0.0198(3) 0.0801(13) Uani 1 1 d . . .
C3 C 0.7956(3) 0.9474(5) 0.0236(3) 0.0891(14) Uani 1 1 d . . .
C4 C 0.8042(4) 1.0988(5) 0.1600(3) 0.0991(17) Uani 1 1 d . . .
C5 C 0.5711(4) 1.1061(5) 0.1013(3) 0.1045(18) Uani 1 1 d U . .
H5A H 0.5877 1.1981 0.0969 0.125 Uiso 1 1 calc R . .
H5B H 0.5147 1.0995 0.0734 0.125 Uiso 1 1 calc R . .
C6 C 0.5709(5) 1.0801(7) 0.1834(4) 0.148(2) Uani 1 1 d U . .
H6A H 0.5839 1.1660 0.2091 0.178 Uiso 1 1 calc R . .
H6B H 0.5132 1.0660 0.1859 0.178 Uiso 1 1 calc R . .
C7 C 0.6088(4) 0.9935(5) 0.2403(3) 0.0997(17) Uani 1 1 d U . .
H7A H 0.5663 0.9431 0.2611 0.120 Uiso 1 1 calc R . .
H7B H 0.6369 1.0456 0.2860 0.120 Uiso 1 1 calc R . .
C8 C 0.8683(3) 0.5500(5) 0.2148(4) 0.1081(19) Uani 1 1 d . . .
H8A H 0.9186 0.5884 0.2424 0.162 Uiso 1 1 calc R . .
H8B H 0.8802 0.4895 0.1731 0.162 Uiso 1 1 calc R . .
H8C H 0.8418 0.5027 0.2541 0.162 Uiso 1 1 calc R . .
C9 C 0.6616(4) 0.5382(5) 0.2585(3) 0.1055(19) Uani 1 1 d . . .
H9A H 0.7001 0.5993 0.2900 0.127 Uiso 1 1 calc R . .
H9B H 0.6083 0.5813 0.2478 0.127 Uiso 1 1 calc R . .
C10 C 0.6560(4) 0.4202(6) 0.3050(3) 0.125(2) Uani 1 1 d . . .
H10A H 0.6382 0.4422 0.3562 0.188 Uiso 1 1 calc R . .
H10B H 0.7089 0.3780 0.3159 0.188 Uiso 1 1 calc R . .
H10C H 0.6172 0.3605 0.2743 0.188 Uiso 1 1 calc R . .
C11 C 0.6979(4) 0.4199(6) 0.0181(4) 0.122(2) Uani 1 1 d . . .
H11A H 0.6461 0.4551 -0.0097 0.147 Uiso 1 1 calc R . .
H11B H 0.6861 0.3592 0.0606 0.147 Uiso 1 1 calc R . .
C12 C 0.7373(5) 0.3486(6) -0.0397(4) 0.137(2) Uani 1 1 d . . .
H12A H 0.7022 0.2777 -0.0634 0.205 Uiso 1 1 calc R . .
H12B H 0.7882 0.3121 -0.0121 0.205 Uiso 1 1 calc R . .
H12C H 0.7481 0.4079 -0.0825 0.205 Uiso 1 1 calc R . .
C13 C 0.8727(4) 0.8715(7) 0.3303(4) 0.135(3) Uani 1 1 d . . .
H13A H 0.8294 0.8100 0.3388 0.162 Uiso 1 1 calc R . .
H13B H 0.8485 0.9595 0.3222 0.162 Uiso 1 1 calc R . .
C14 C 0.9339(5) 0.8730(9) 0.4024(4) 0.185(4) Uani 1 1 d . . .
H14A H 0.9093 0.8990 0.4491 0.278 Uiso 1 1 calc R . .
H14B H 0.9763 0.9352 0.3949 0.278 Uiso 1 1 calc R . .
H14C H 0.9573 0.7857 0.4115 0.278 Uiso 1 1 calc R . .
C15 C 0.9920(4) 0.8645(8) 0.1194(5) 0.155(3) Uani 1 1 d . . .
H15A H 0.9764 0.9350 0.0797 0.186 Uiso 1 1 calc R . .
H15B H 1.0052 0.9057 0.1732 0.186 Uiso 1 1 calc R . .
C16 C 1.0614(4) 0.8048(8) 0.1010(6) 0.165(3) Uani 1 1 d . . .
H16A H 1.1045 0.8696 0.1033 0.248 Uiso 1 1 calc R . .
H16B H 1.0502 0.7673 0.0467 0.248 Uiso 1 1 calc R . .
H16C H 1.0782 0.7354 0.1403 0.248 Uiso 1 1 calc R . .

loop_
_atom_site_aniso_label
_atom_site_aniso_U_11
_atom_site_aniso_U_22
_atom_site_aniso_U_33
_atom_site_aniso_U_23
_atom_site_aniso_U_13
_atom_site_aniso_U_12
Fe1 0.0640(4) 0.0617(4) 0.0409(3) 0.0013(2) 0.0068(2) -0.0001(3)
Fe2 0.0719(4) 0.0561(4) 0.0588(4) 0.0035(3) 0.0041(3) -0.0024(3)
S1 0.0856(8) 0.0700(7) 0.0539(6) 0.0116(5) 0.0041(5) 0.0104(6)
S2 0.0794(7) 0.0652(6) 0.0429(5) -0.0012(4) 0.0062(4) 0.0100(5)
P1 0.0677(7) 0.0547(6) 0.0541(6) -0.0013(5) 0.0155(5) -0.0019(5)
P2 0.0641(7) 0.0648(7) 0.0712(7) -0.0061(5) -0.0026(5) -0.0014(5)
N1 0.072(2) 0.0535(19) 0.075(2) 0.0076(16) 0.0008(17) 0.0043(17)
O1 0.077(3) 0.139(3) 0.136(3) 0.014(3) 0.015(2) -0.028(2)
O2 0.207(5) 0.119(3) 0.048(2) -0.0106(19) 0.024(2) 0.002(3)
O3 0.124(3) 0.191(5) 0.093(3) 0.023(3) 0.043(2) -0.001(3)
O4 0.186(5) 0.079(3) 0.193(5) -0.018(3) -0.043(4) -0.035(3)
O5 0.096(2) 0.0606(17) 0.0771(19) 0.0081(15) 0.0309(17) -0.0024(15)
O6 0.094(2) 0.0693(19) 0.082(2) -0.0217(15) 0.0273(17) -0.0125(16)
O7 0.090(2) 0.095(2) 0.087(2) -0.0158(19) -0.0243(19) 0.0072(19)
O8 0.066(2) 0.090(2) 0.120(3) -0.016(2) 0.0141(18) -0.0149(17)
C1 0.074(3) 0.082(3) 0.066(3) 0.006(2) 0.006(2) -0.002(2)
C2 0.111(4) 0.075(3) 0.055(3) -0.001(2) 0.016(2) -0.003(3)
C3 0.089(4) 0.098(4) 0.081(3) 0.019(3) 0.016(3) -0.002(3)
C4 0.109(4) 0.067(3) 0.111(4) 0.006(3) -0.015(3) -0.006(3)
C5 0.132(4) 0.103(4) 0.077(3) 0.005(3) 0.011(3) 0.053(3)
C6 0.184(5) 0.158(5) 0.112(4) 0.019(4) 0.053(4) 0.101(4)
C7 0.129(4) 0.107(4) 0.068(3) -0.002(3) 0.032(3) 0.052(3)
C8 0.091(4) 0.071(3) 0.149(5) 0.011(3) -0.018(3) 0.017(3)
C9 0.151(5) 0.087(4) 0.092(4) 0.026(3) 0.063(4) 0.024(3)
C10 0.183(7) 0.107(4) 0.095(4) 0.036(3) 0.050(4) 0.006(4)
C11 0.134(5) 0.112(4) 0.127(5) -0.050(4) 0.040(4) -0.040(4)
C12 0.172(7) 0.111(5) 0.132(5) -0.063(4) 0.040(5) 0.000(4)
C13 0.128(5) 0.171(6) 0.087(4) -0.031(4) -0.038(4) 0.020(5)
C14 0.184(8) 0.260(10) 0.092(5) -0.008(6) -0.039(5) -0.002(7)
C15 0.105(6) 0.142(6) 0.222(9) -0.037(6) 0.039(5) -0.047(5)
C16 0.091(5) 0.167(7) 0.248(10) -0.020(6) 0.060(6) -0.022(5)

loop_
_atom_type_symbol
_atom_type_description
_atom_type_scat_dispersion_real
_atom_type_scat_dispersion_imag
_atom_type_scat_source
C C 0.0033 0.0016 'International Tables Vol C Tables 4.2.6.8 and 6.1.1.4'
H H 0.0000 0.0000 'International Tables Vol C Tables 4.2.6.8 and 6.1.1.4'
N N 0.0061 0.0033 'International Tables Vol C Tables 4.2.6.8 and 6.1.1.4'
O O 0.0106 0.0060 'International Tables Vol C Tables 4.2.6.8 and 6.1.1.4'
P P 0.1023 0.0942 'International Tables Vol C Tables 4.2.6.8 and 6.1.1.4'
S S 0.1246 0.1234 'International Tables Vol C Tables 4.2.6.8 and 6.1.1.4'
Fe Fe 0.3463 0.8444 'International Tables Vol C Tables 4.2.6.8 and 6.1.1.4'

loop_
_geom_angle_atom_site_label_1
_geom_angle_atom_site_label_2
_geom_angle_atom_site_label_3
_geom_angle
_geom_angle_site_symmetry_1
_geom_angle_site_symmetry_3
_geom_angle_publ_flag
C2 Fe1 C1 97.6(2) . . ?
C2 Fe1 P1 91.34(17) . . ?
C1 Fe1 P1 100.19(15) . . ?
C2 Fe1 S2 161.44(17) . . ?
C1 Fe1 S2 100.82(15) . . ?
P1 Fe1 S2 87.30(4) . . ?
C2 Fe1 S1 87.05(16) . . ?
C1 Fe1 S1 110.92(15) . . ?
P1 Fe1 S1 148.80(5) . . ?
S2 Fe1 S1 84.61(4) . . ?
C2 Fe1 Fe2 104.92(17) . . ?
C1 Fe1 Fe2 153.05(15) . . ?
P1 Fe1 Fe2 93.90(4) . . ?
S2 Fe1 Fe2 56.77(3) . . ?
S1 Fe1 Fe2 56.76(4) . . ?
C4 Fe2 C3 100.0(3) . . ?
C4 Fe2 P2 98.95(18) . . ?
C3 Fe2 P2 90.16(17) . . ?
C4 Fe2 S2 105.7(2) . . ?
C3 Fe2 S2 154.24(18) . . ?
P2 Fe2 S2 86.08(5) . . ?
C4 Fe2 S1 108.15(18) . . ?
C3 Fe2 S1 87.30(17) . . ?
P2 Fe2 S1 152.81(5) . . ?
S2 Fe2 S1 84.59(4) . . ?
C4 Fe2 Fe1 155.3(2) . . ?
C3 Fe2 Fe1 98.80(18) . . ?
P2 Fe2 Fe1 96.85(4) . . ?
S2 Fe2 Fe1 56.54(3) . . ?
S1 Fe2 Fe1 56.95(3) . . ?
C5 S1 Fe2 113.18(18) . . ?
C5 S1 Fe1 113.60(19) . . ?
Fe2 S1 Fe1 66.29(3) . . ?
C7 S2 Fe1 112.76(18) . . ?
C7 S2 Fe2 114.33(18) . . ?
Fe1 S2 Fe2 66.69(3) . . ?
O6 P1 O5 98.18(16) . . ?
O6 P1 N1 100.41(18) . . ?
O5 P1 N1 102.34(17) . . ?
O6 P1 Fe1 117.77(13) . . ?
O5 P1 Fe1 120.14(12) . . ?
N1 P1 Fe1 114.75(12) . . ?
O8 P2 O7 98.15(19) . . ?
O8 P2 N1 99.97(18) . . ?
O7 P2 N1 103.17(18) . . ?
O8 P2 Fe2 117.89(15) . . ?
O7 P2 Fe2 121.34(14) . . ?
N1 P2 Fe2 113.07(13) . . ?
C8 N1 P2 119.7(3) . . ?
C8 N1 P1 120.2(3) . . ?
P2 N1 P1 119.1(2) . . ?
C9 O5 P1 122.5(3) . . ?
C11 O6 P1 124.3(3) . . ?
C13 O7 P2 125.7(3) . . ?
C15 O8 P2 124.5(4) . . ?
O1 C1 Fe1 178.9(5) . . ?
O2 C2 Fe1 178.4(5) . . ?
O3 C3 Fe2 177.6(5) . . ?
O4 C4 Fe2 179.6(7) . . ?
C6 C5 S1 119.6(4) . . ?
C6 C5 H5A 107.4 . . ?
S1 C5 H5A 107.4 . . ?
C6 C5 H5B 107.4 . . ?
S1 C5 H5B 107.4 . . ?
H5A C5 H5B 106.9 . . ?
C7 C6 C5 136.7(5) . . ?
C7 C6 H6A 103.0 . . ?
C5 C6 H6A 103.0 . . ?
C7 C6 H6B 103.0 . . ?
C5 C6 H6B 103.0 . . ?
H6A C6 H6B 105.1 . . ?
C6 C7 S2 119.6(4) . . ?
C6 C7 H7A 107.4 . . ?
S2 C7 H7A 107.4 . . ?
C6 C7 H7B 107.4 . . ?
S2 C7 H7B 107.4 . . ?
H7A C7 H7B 107.0 . . ?
N1 C8 H8A 109.5 . . ?
N1 C8 H8B 109.5 . . ?
H8A C8 H8B 109.5 . . ?
N1 C8 H8C 109.5 . . ?
H8A C8 H8C 109.5 . . ?
H8B C8 H8C 109.5 . . ?
C10 C9 O5 110.4(4) . . ?
C10 C9 H9A 109.6 . . ?
O5 C9 H9A 109.6 . . ?
C10 C9 H9B 109.6 . . ?
O5 C9 H9B 109.6 . . ?
H9A C9 H9B 108.1 . . ?
C9 C10 H10A 109.5 . . ?
C9 C10 H10B 109.5 . . ?
H10A C10 H10B 109.5 . . ?
C9 C10 H10C 109.5 . . ?
H10A C10 H10C 109.5 . . ?
H10B C10 H10C 109.5 . . ?
O6 C11 C12 112.1(5) . . ?
O6 C11 H11A 109.2 . . ?
C12 C11 H11A 109.2 . . ?
O6 C11 H11B 109.2 . . ?
C12 C11 H11B 109.2 . . ?
H11A C11 H11B 107.9 . . ?
C11 C12 H12A 109.5 . . ?
C11 C12 H12B 109.5 . . ?
H12A C12 H12B 109.5 . . ?
C11 C12 H12C 109.5 . . ?
H12A C12 H12C 109.5 . . ?
H12B C12 H12C 109.5 . . ?
O7 C13 C14 113.1(7) . . ?
O7 C13 H13A 109.0 . . ?
C14 C13 H13A 109.0 . . ?
O7 C13 H13B 109.0 . . ?
C14 C13 H13B 109.0 . . ?
H13A C13 H13B 107.8 . . ?
C13 C14 H14A 109.5 . . ?
C13 C14 H14B 109.5 . . ?
H14A C14 H14B 109.5 . . ?
C13 C14 H14C 109.5 . . ?
H14A C14 H14C 109.5 . . ?
H14B C14 H14C 109.5 . . ?
C16 C15 O8 115.9(6) . . ?
C16 C15 H15A 108.3 . . ?
O8 C15 H15A 108.3 . . ?
C16 C15 H15B 108.3 . . ?
O8 C15 H15B 108.3 . . ?
H15A C15 H15B 107.4 . . ?
C15 C16 H16A 109.5 . . ?
C15 C16 H16B 109.5 . . ?
H16A C16 H16B 109.5 . . ?
C15 C16 H16C 109.5 . . ?
H16A C16 H16C 109.5 . . ?
H16B C16 H16C 109.5 . . ?

loop_
_geom_bond_atom_site_label_1
_geom_bond_atom_site_label_2
_geom_bond_distance
_geom_bond_site_symmetry_2
_geom_bond_publ_flag
Fe1 C2 1.756(5) . ?
Fe1 C1 1.761(5) . ?
Fe1 P1 2.1663(12) . ?
Fe1 S2 2.2507(11) . ?
Fe1 S1 2.2683(12) . ?
Fe1 Fe2 2.4776(8) . ?
Fe2 C4 1.758(5) . ?
Fe2 C3 1.758(6) . ?
Fe2 P2 2.1567(13) . ?
Fe2 S2 2.2566(12) . ?
Fe2 S1 2.2633(13) . ?
S1 C5 1.815(5) . ?
S2 C7 1.826(5) . ?
P1 O6 1.593(3) . ?
P1 O5 1.602(3) . ?
P1 N1 1.674(4) . ?
P2 O8 1.602(4) . ?
P2 O7 1.603(3) . ?
P2 N1 1.673(3) . ?
N1 C8 1.480(6) . ?
O1 C1 1.146(5) . ?
O2 C2 1.143(5) . ?
O3 C3 1.149(6) . ?
O4 C4 1.149(6) . ?
O5 C9 1.454(5) . ?
O6 C11 1.390(6) . ?
O7 C13 1.403(7) . ?
O8 C15 1.397(7) . ?
C5 C6 1.374(7) . ?
C5 H5A 0.9700 . ?
C5 H5B 0.9700 . ?
C6 C7 1.355(7) . ?
C6 H6A 0.9700 . ?
C6 H6B 0.9700 . ?
C7 H7A 0.9700 . ?
C7 H7B 0.9700 . ?
C8 H8A 0.9600 . ?
C8 H8B 0.9600 . ?
C8 H8C 0.9600 . ?
C9 C10 1.422(6) . ?
C9 H9A 0.9700 . ?
C9 H9B 0.9700 . ?
C10 H10A 0.9600 . ?
C10 H10B 0.9600 . ?
C10 H10C 0.9600 . ?
C11 C12 1.426(8) . ?
C11 H11A 0.9700 . ?
C11 H11B 0.9700 . ?
C12 H12A 0.9600 . ?
C12 H12B 0.9600 . ?
C12 H12C 0.9600 . ?
C13 C14 1.429(7) . ?
C13 H13A 0.9700 . ?
C13 H13B 0.9700 . ?
C14 H14A 0.9600 . ?
C14 H14B 0.9600 . ?
C14 H14C 0.9600 . ?
C15 C16 1.367(9) . ?
C15 H15A 0.9700 . ?
C15 H15B 0.9700 . ?
C16 H16A 0.9600 . ?
C16 H16B 0.9600 . ?
C16 H16C 0.9600 . ?
